data_1529557
loop_
_publ_author_name
'Amirov, S.T.'
'Amiraslanov, I.R.'
'Usubaliev, B.T.'
'Mamedov, H.S.'

_publ_section_title
;
 Refinement of the crystal structure and symmetry of the
 zeolite-thomsonite
;
_journal_name_full 'Azerbaidzhanskii Khimicheskii Zhurnal'
_journal_page_first 120
_journal_page_last 127
_journal_volume 1978
_journal_year 1978
_chemical_formula_sum 'Al5 Ca2 H12 Na O26 Si5'
_chemical_name_systematic 'Na Ca2 (Al5 Si5 O20) (H2 O)6'
_space_group_IT_number 53
_symmetry_space_group_name_Hall '-P 2ab 2ab'
_symmetry_space_group_name_H-M 'P b m n'
_cell_angle_alpha 90
_cell_angle_beta 90
_cell_angle_gamma 90
_cell_formula_units_Z 2
_cell_length_a 13.122
_cell_length_b 13.077
_cell_length_c 6.621
_cell_volume 1136.140
_citation_journal_id_ASTM AZKZAU
_cod_data_source_file Amirov_AZKZAU_1978_162.cif
_cod_data_source_block H12Al5Ca2Na1O26Si5
_cod_original_cell_volume 1136.14
_cod_original_sg_symbol_Hall '-P 2ac 2 (z,x,y)'
_cod_original_formula_sum 'H12 Al5 Ca2 Na1 O26 Si5'
_cod_database_code 1529557

loop_
_symmetry_equiv_pos_as_xyz
x,y,z
x+1/2,-y+1/2,-z
-x,y,-z
-x+1/2,-y+1/2,z
-x,-y,-z
-x-1/2,y-1/2,z
x,-y,z
x-1/2,y-1/2,-z

loop_
_atom_site_label
_atom_site_type_symbol
_atom_site_fract_x
_atom_site_fract_y
_atom_site_fract_z
_atom_site_occupancy
_atom_site_U_iso_or_equiv
O8 O-2 0.3915 0 0.7201 1 0.0
Na1 Na+1 0.0574 0 0.278 0.5 0.0
O3 O-2 0 0.1384 0 1 0.0
O7 O-2 0.1276 0 0.6207 1 0.0
O5 O-2 0.3118 0.1619 0.4795 1 0.0
O1 O-2 0.3558 0 0.234 1 0.0
O4 O-2 0.388 0.1837 0.0879 1 0.0
Al3 Al+3 0.3085 0.1189 0.2414 0.5 0.0
Al1 Al+3 0.25 0.25 0.6208 0.5 0.0
O2 O-2 0.1867 0.1218 0.1584 1 0.0
O9 O-2 0 0.1544 0.5 1 0.0
Al2 Al+3 0.1159 0.1952 0.0027 0.5 0.0
Si2 Si+4 0.1159 0.1952 0.0027 0.5 0.0
Ca2 Ca+2 0.0574 0 0.278 0.5 0.0
Ca1 Ca+2 0.5 0 0 1 0.0
Si1 Si+4 0.25 0.25 0.6208 0.5 0.0
Si3 Si+4 0.3085 0.1189 0.2414 0.5 0.0
O6 O-2 0.1621 0.191 0.7668 1 0.0
